data_2216522
loop_
_publ_author_name
'Yuan, Chun-Lan'

_publ_section_title
;<i>catena</i>-Poly[{di-\m-azido-bis[azido(<i>N</i>,<i>N</i>-diethylethane-1,2-diamine)copper(II)]}
 [[azido(<i>N</i>,<i>N</i>-diethylethane-1,2-diamine)copper(II)]-\m-azido]]
;
_journal_coeditor_code HG2329
_journal_issue 12
_journal_name_full 'Acta Crystallographica Section E'
_journal_page_first m3148
_journal_page_last m3149
_journal_paper_doi 10.1107/S1600536807061041
_journal_volume 63
_journal_year 2007
_chemical_formula_iupac '[Cu2 (N3)4 (C6 H16 N2)2] [Cu (N3)2 (C6 H16 N2)]4'
_chemical_formula_moiety 'C12 H32 Cu2 N16, 4(C6 H16 Cu N8)'
_chemical_formula_sum 'C36 H96 Cu6 N48'
_chemical_formula_weight 1582.84
_chemical_name_systematic
;
catena-Poly[{di-\m-azido-bis[azido(N,N-diethylethane-1,2-diamine)copper(II)]}
[[azido(N,N-diethylethane-1,2-diamine)copper(II)]-\m-azido]]
;
_space_group_IT_number 14
_symmetry_cell_setting monoclinic
_symmetry_space_group_name_Hall '-P 2ybc'
_symmetry_space_group_name_H-M 'P 1 21/c 1'
_atom_sites_solution_hydrogens geom
_atom_sites_solution_primary direct
_atom_sites_solution_secondary difmap
_audit_creation_method SHELXL-97
_cell_angle_alpha 90.00
_cell_angle_beta 92.478(2)
_cell_angle_gamma 90.00
_cell_formula_units_Z 2
_cell_length_a 22.722(2)
_cell_length_b 13.2010(12)
_cell_length_c 11.6488(10)
_cell_measurement_reflns_used 8536
_cell_measurement_temperature 298(2)
_cell_measurement_theta_max 25.7
_cell_measurement_theta_min 2.3
_cell_volume 3490.8(5)
_computing_cell_refinement 'SMART (Bruker, 1998)'
_computing_data_collection 'SMART (Bruker, 1998)'
_computing_data_reduction 'SAINT (Bruker, 1998)'
_computing_molecular_graphics 'SHELXTL (Bruker, 1998)'
_computing_publication_material 'SHELXTL (Bruker, 1998)'
_computing_structure_refinement 'SHELXL97 (Sheldrick, 1997)'
_computing_structure_solution 'SHELXS97 (Sheldrick, 1997)'
_diffrn_ambient_temperature 298(2)
_diffrn_measured_fraction_theta_full 0.999
_diffrn_measured_fraction_theta_max 0.999
_diffrn_measurement_device_type 'Bruker SMART CCD area-detector'
_diffrn_measurement_method '\w scans'
_diffrn_radiation_monochromator graphite
_diffrn_radiation_source 'fine-focus sealed tube'
_diffrn_radiation_type MoK\a
_diffrn_radiation_wavelength 0.71073
_diffrn_reflns_av_R_equivalents 0.0311
_diffrn_reflns_av_sigmaI/netI 0.0314
_diffrn_reflns_limit_h_max 29
_diffrn_reflns_limit_h_min -28
_diffrn_reflns_limit_k_max 16
_diffrn_reflns_limit_k_min -16
_diffrn_reflns_limit_l_max 14
_diffrn_reflns_limit_l_min -14
_diffrn_reflns_number 28917
_diffrn_reflns_theta_full 27.00
_diffrn_reflns_theta_max 27.00
_diffrn_reflns_theta_min 1.78
_diffrn_standards_number 0
_exptl_absorpt_coefficient_mu 1.862
_exptl_absorpt_correction_T_max 0.8357
_exptl_absorpt_correction_T_min 0.7676
_exptl_absorpt_correction_type multi-scan
_exptl_absorpt_process_details '(SADABS; Sheldrick, 1996)'
_exptl_crystal_colour blue
_exptl_crystal_density_diffrn 1.506
_exptl_crystal_density_method 'not measured'
_exptl_crystal_description block
_exptl_crystal_F_000 1644
_exptl_crystal_size_max 0.15
_exptl_crystal_size_mid 0.12
_exptl_crystal_size_min 0.10
_refine_diff_density_max 0.439
_refine_diff_density_min -0.305
_refine_ls_extinction_method none
_refine_ls_goodness_of_fit_ref 1.018
_refine_ls_hydrogen_treatment constr
_refine_ls_matrix_type full
_refine_ls_number_parameters 412
_refine_ls_number_reflns 7614
_refine_ls_number_restraints 0
_refine_ls_restrained_S_all 1.018
_refine_ls_R_factor_all 0.0453
_refine_ls_R_factor_gt 0.0335
_refine_ls_shift/su_max 0.000
_refine_ls_shift/su_mean 0.000
_refine_ls_structure_factor_coef Fsqd
_refine_ls_weighting_details 'calc w=1/[\s^2^(Fo^2^)+(0.0428P)^2^+0.7266P] where P=(Fo^2^+2Fc^2^)/3'
_refine_ls_weighting_scheme calc
_refine_ls_wR_factor_gt 0.0787
_refine_ls_wR_factor_ref 0.0844
_reflns_number_gt 6149
_reflns_number_total 7614
_reflns_threshold_expression I>2\s(I)
_cod_data_source_file hg2329.cif
_cod_data_source_block I
_cod_depositor_comments
;

2019-10-14
Z value and formula fixed to values more according to usual
chemical conventions.                 miguel
;
_cod_original_formula_sum 'C18 H48 Cu3 N24'
_cod_original_formula_weight 791.42
_cod_original_formula_moiety 'C12 H32 Cu2 N16, C6 H16 Cu N8'
_cod_original_formula_iupac '[Cu2 (N3)4 (C6 H16 N2)2] [Cu (N3)2 (C6 H16 N2)]'
_cod_original_formula_units_Z 4
_cod_original_sg_symbol_H-M 'P 21/c'
_cod_database_code 2216522
_cod_database_fobs_code 2216522

loop_
_symmetry_equiv_pos_as_xyz
'x, y, z'
'-x, y+1/2, -z+1/2'
'-x, -y, -z'
'x, -y-1/2, z-1/2'

loop_
_atom_site_type_symbol
_atom_site_label
_atom_site_fract_x
_atom_site_fract_y
_atom_site_fract_z
_atom_site_U_iso_or_equiv
_atom_site_adp_type
_atom_site_calc_flag
_atom_site_refinement_flags
_atom_site_occupancy
Cu Cu1 0.126741(11) 0.15809(2) 0.22935(2) 0.03596(8) Uani d . 1
Cu Cu2 0.213868(13) 0.00077(2) -0.15330(3) 0.04405(9) Uani d . 1
Cu Cu3 0.463891(12) 0.02522(2) 0.38321(2) 0.03575(8) Uani d . 1
N N1 0.04653(8) 0.09273(15) 0.26784(16) 0.0420(5) Uani d . 1
N N2 0.09839(8) 0.14681(16) 0.06679(16) 0.0421(5) Uani d . 1
H H2C 0.1142 0.0932 0.0344 0.051 Uiso d R 1
H H2D 0.1062 0.2048 0.0313 0.051 Uiso d R 1
N N3 0.21109(8) 0.15964(17) 0.19209(18) 0.0470(5) Uani d . 1
N N4 0.23046(9) 0.14004(16) 0.10224(19) 0.0454(5) Uani d . 1
N N5 0.25194(11) 0.1210(2) 0.0168(2) 0.0762(8) Uani d . 1
N N6 0.14633(9) 0.19101(18) 0.39114(17) 0.0517(5) Uani d . 1
N N7 0.18555(10) 0.15046(17) 0.44386(17) 0.0480(5) Uani d . 1
N N8 0.22317(13) 0.1135(3) 0.4975(2) 0.0846(9) Uani d . 1
N N9 0.09411(10) 0.34205(18) 0.1973(2) 0.0583(6) Uani d . 1
N N10 0.11200(8) 0.39817(15) 0.26618(18) 0.0409(5) Uani d . 1
N N11 0.12909(9) 0.45634(16) 0.33842(18) 0.0459(5) Uani d . 1
N N12 0.23902(8) 0.12097(14) -0.23815(16) 0.0395(4) Uani d . 1
H H12D 0.2213 0.1257 -0.3074 0.047 Uiso d R 1
H H12E 0.2327 0.1785 -0.2012 0.047 Uiso d R 1
N N13 0.29158(8) -0.06397(15) -0.20589(17) 0.0411(4) Uani d . 1
N N14 0.19881(12) -0.1125(2) -0.0533(3) 0.0941(11) Uani d . 1
N N15 0.15157(11) -0.12740(18) -0.0216(2) 0.0630(7) Uani d . 1
N N16 0.10672(14) -0.1438(3) 0.0117(3) 0.1171(14) Uani d . 1
N N17 0.47984(10) -0.11053(16) 0.32045(19) 0.0525(5) Uani d . 1
N N18 0.51569(9) -0.12911(15) 0.25446(18) 0.0446(5) Uani d . 1
N N19 0.55073(13) -0.1515(2) 0.1903(3) 0.0886(10) Uani d . 1
N N20 0.44968(8) -0.04691(15) 0.57341(16) 0.0394(4) Uani d . 1
N N21 0.43106(9) -0.12899(19) 0.57895(18) 0.0492(5) Uani d . 1
N N22 0.41048(13) -0.2094(2) 0.5856(2) 0.0776(8) Uani d . 1
N N23 0.38086(8) 0.03056(14) 0.30150(17) 0.0396(4) Uani d . 1
N N24 0.44157(8) 0.15731(14) 0.45227(16) 0.0389(4) Uani d . 1
H H24A 0.4567 0.1632 0.5238 0.047 Uiso d R 1
H H24B 0.4547 0.2103 0.4124 0.047 Uiso d R 1
C C1 0.03390(10) 0.1352(2) 0.0643(2) 0.0472(6) Uani d . 1
H H1A 0.0195 0.1116 -0.0106 0.057 Uiso calc R 1
H H1B 0.0153 0.1995 0.0801 0.057 Uiso calc R 1
C C2 0.02024(11) 0.0589(2) 0.1552(2) 0.0493(6) Uani d . 1
H H2A -0.0221 0.0521 0.1601 0.059 Uiso calc R 1
H H2B 0.0362 -0.0066 0.1354 0.059 Uiso calc R 1
C C3 0.00902(11) 0.1712(2) 0.3218(2) 0.0560(7) Uani d . 1
H H3A 0.0064 0.2292 0.2707 0.067 Uiso calc R 1
H H3B 0.0292 0.1935 0.3925 0.067 Uiso calc R 1
C C4 -0.05267(14) 0.1405(3) 0.3494(3) 0.0835(11) Uani d . 1
H H4A -0.0515 0.0775 0.3907 0.125 Uiso calc R 1
H H4B -0.0760 0.1324 0.2793 0.125 Uiso calc R 1
H H4C -0.0698 0.1919 0.3957 0.125 Uiso calc R 1
C C5 0.05591(14) 0.0050(2) 0.3475(3) 0.0676(8) Uani d . 1
H H5A 0.0636 0.0307 0.4247 0.081 Uiso calc R 1
H H5B 0.0198 -0.0343 0.3478 0.081 Uiso calc R 1
C C6 0.10497(17) -0.0633(3) 0.3182(3) 0.0897(11) Uani d . 1
H H6A 0.1414 -0.0263 0.3225 0.135 Uiso calc R 1
H H6B 0.0981 -0.0888 0.2416 0.135 Uiso calc R 1
H H6C 0.1072 -0.1188 0.3714 0.135 Uiso calc R 1
C C7 0.31562(11) 0.00834(17) -0.2892(2) 0.0409(5) Uani d . 1
H H7A 0.2977 -0.0038 -0.3650 0.049 Uiso calc R 1
H H7B 0.3578 -0.0013 -0.2930 0.049 Uiso calc R 1
C C8 0.30298(10) 0.11470(18) -0.2523(2) 0.0411(5) Uani d . 1
H H8A 0.3242 0.1300 -0.1803 0.049 Uiso calc R 1
H H8B 0.3149 0.1626 -0.3100 0.049 Uiso calc R 1
C C9 0.27930(13) -0.16364(19) -0.2597(3) 0.0646(8) Uani d . 1
H H9A 0.2714 -0.2124 -0.2001 0.077 Uiso calc R 1
H H9B 0.3141 -0.1862 -0.2979 0.077 Uiso calc R 1
C C10 0.22794(16) -0.1616(3) -0.3455(4) 0.0951(13) Uani d . 1
H H10A 0.1927 -0.1444 -0.3071 0.143 Uiso calc R 1
H H10B 0.2233 -0.2272 -0.3804 0.143 Uiso calc R 1
H H10C 0.2349 -0.1120 -0.4036 0.143 Uiso calc R 1
C C11 0.33289(11) -0.0760(2) -0.1028(2) 0.0538(7) Uani d . 1
H H11A 0.3146 -0.1212 -0.0492 0.065 Uiso calc R 1
H H11B 0.3372 -0.0106 -0.0656 0.065 Uiso calc R 1
C C12 0.39392(12) -0.1163(3) -0.1242(3) 0.0697(9) Uani d . 1
H H12A 0.3906 -0.1780 -0.1677 0.105 Uiso calc R 1
H H12B 0.4145 -0.1295 -0.0520 0.105 Uiso calc R 1
H H12C 0.4153 -0.0671 -0.1664 0.105 Uiso calc R 1
C C13 0.37677(11) 0.16183(18) 0.4497(2) 0.0450(6) Uani d . 1
H H13A 0.3637 0.2300 0.4662 0.054 Uiso calc R 1
H H13B 0.3615 0.1163 0.5066 0.054 Uiso calc R 1
C C14 0.35535(10) 0.13047(18) 0.3304(2) 0.0448(6) Uani d . 1
H H14A 0.3127 0.1262 0.3268 0.054 Uiso calc R 1
H H14B 0.3670 0.1808 0.2751 0.054 Uiso calc R 1
C C15 0.38632(13) 0.0202(2) 0.1756(2) 0.0585(7) Uani d . 1
H H15A 0.3492 0.0390 0.1373 0.070 Uiso calc R 1
H H15B 0.3938 -0.0503 0.1578 0.070 Uiso calc R 1
C C16 0.43467(15) 0.0842(3) 0.1286(2) 0.0776(10) Uani d . 1
H H16A 0.4720 0.0630 0.1623 0.116 Uiso calc R 1
H H16B 0.4280 0.1540 0.1469 0.116 Uiso calc R 1
H H16C 0.4348 0.0762 0.0467 0.116 Uiso calc R 1
C C17 0.34449(11) -0.05372(19) 0.3482(2) 0.0518(6) Uani d . 1
H H17A 0.3410 -0.0426 0.4300 0.062 Uiso calc R 1
H H17B 0.3656 -0.1168 0.3392 0.062 Uiso calc R 1
C C18 0.28313(13) -0.0659(2) 0.2937(3) 0.0734(9) Uani d . 1
H H18A 0.2858 -0.0895 0.2161 0.110 Uiso calc R 1
H H18B 0.2631 -0.0019 0.2936 0.110 Uiso calc R 1
H H18C 0.2615 -0.1142 0.3369 0.110 Uiso calc R 1

loop_
_atom_site_aniso_label
_atom_site_aniso_U_11
_atom_site_aniso_U_22
_atom_site_aniso_U_33
_atom_site_aniso_U_12
_atom_site_aniso_U_13
_atom_site_aniso_U_23
Cu1 0.03348(15) 0.04709(17) 0.02709(14) -0.00311(12) -0.00114(10) -0.00492(11)
Cu2 0.03608(16) 0.04575(17) 0.05113(19) 0.00447(12) 0.01128(13) 0.01752(14)
Cu3 0.03740(16) 0.03712(15) 0.03270(15) 0.01020(11) 0.00123(11) -0.00185(11)
N1 0.0427(11) 0.0484(12) 0.0350(10) -0.0087(9) 0.0044(8) -0.0034(9)
N2 0.0395(11) 0.0551(12) 0.0316(10) -0.0058(9) -0.0002(8) -0.0039(9)
N3 0.0366(11) 0.0612(14) 0.0431(12) 0.0001(9) 0.0018(9) -0.0087(10)
N4 0.0348(11) 0.0548(13) 0.0459(13) 0.0093(9) -0.0040(9) 0.0002(10)
N5 0.0594(16) 0.119(2) 0.0513(15) 0.0249(16) 0.0086(12) -0.0064(15)
N6 0.0507(13) 0.0723(15) 0.0314(11) 0.0111(11) -0.0075(9) -0.0107(10)
N7 0.0514(13) 0.0641(14) 0.0282(10) 0.0056(11) -0.0014(9) -0.0085(9)
N8 0.086(2) 0.116(2) 0.0500(15) 0.0403(18) -0.0208(14) -0.0046(15)
N9 0.0524(14) 0.0558(14) 0.0659(15) -0.0081(11) -0.0072(12) -0.0100(12)
N10 0.0314(10) 0.0387(11) 0.0528(13) 0.0008(8) 0.0044(9) 0.0040(10)
N11 0.0385(11) 0.0464(12) 0.0532(13) -0.0030(9) 0.0073(9) -0.0085(10)
N12 0.0408(11) 0.0354(10) 0.0427(11) 0.0016(8) 0.0080(9) 0.0030(8)
N13 0.0401(11) 0.0372(10) 0.0463(12) 0.0032(8) 0.0064(9) 0.0057(9)
N14 0.0556(16) 0.101(2) 0.128(3) 0.0149(15) 0.0306(17) 0.080(2)
N15 0.0566(15) 0.0602(15) 0.0734(17) 0.0057(12) 0.0169(13) 0.0356(13)
N16 0.066(2) 0.146(3) 0.141(3) 0.004(2) 0.035(2) 0.085(3)
N17 0.0585(14) 0.0463(12) 0.0534(13) 0.0087(10) 0.0094(11) -0.0127(10)
N18 0.0475(12) 0.0403(11) 0.0456(12) 0.0081(9) -0.0030(10) -0.0131(9)
N19 0.0780(19) 0.079(2) 0.112(2) -0.0036(15) 0.0389(18) -0.0457(17)
N20 0.0355(10) 0.0427(12) 0.0402(11) 0.0075(9) 0.0029(8) 0.0026(9)
N21 0.0480(13) 0.0602(15) 0.0398(12) 0.0101(11) 0.0072(9) -0.0040(11)
N22 0.091(2) 0.0576(16) 0.085(2) -0.0149(15) 0.0117(16) -0.0052(14)
N23 0.0401(11) 0.0404(11) 0.0379(11) 0.0067(8) -0.0033(8) 0.0010(8)
N24 0.0454(11) 0.0373(10) 0.0340(10) 0.0082(8) 0.0005(8) 0.0016(8)
C1 0.0398(13) 0.0652(16) 0.0359(13) -0.0071(12) -0.0069(10) -0.0055(12)
C2 0.0459(14) 0.0552(16) 0.0468(14) -0.0145(12) 0.0025(11) -0.0129(12)
C3 0.0474(15) 0.0690(18) 0.0526(16) -0.0075(13) 0.0125(12) -0.0159(14)
C4 0.061(2) 0.093(3) 0.099(3) -0.0067(18) 0.0331(19) -0.019(2)
C5 0.072(2) 0.069(2) 0.063(2) -0.0116(16) 0.0071(16) 0.0169(15)
C6 0.100(3) 0.069(2) 0.099(3) 0.009(2) -0.004(2) 0.027(2)
C7 0.0424(13) 0.0462(13) 0.0346(13) 0.0005(10) 0.0074(10) 0.0012(10)
C8 0.0419(13) 0.0407(13) 0.0413(13) -0.0080(10) 0.0075(10) 0.0002(10)
C9 0.0601(18) 0.0366(14) 0.097(2) -0.0001(13) 0.0090(17) -0.0085(14)
C10 0.085(3) 0.070(2) 0.129(3) -0.0171(19) -0.015(2) -0.037(2)
C11 0.0515(15) 0.0625(17) 0.0477(15) 0.0146(13) 0.0056(12) 0.0122(13)
C12 0.0558(18) 0.086(2) 0.067(2) 0.0210(16) 0.0010(15) 0.0128(17)
C13 0.0462(14) 0.0385(13) 0.0512(15) 0.0104(10) 0.0118(11) -0.0005(11)
C14 0.0394(13) 0.0401(13) 0.0544(15) 0.0080(10) -0.0037(11) 0.0058(11)
C15 0.0596(17) 0.075(2) 0.0400(15) 0.0117(15) -0.0098(13) -0.0014(13)
C16 0.086(2) 0.107(3) 0.0405(16) 0.004(2) 0.0072(15) 0.0144(17)
C17 0.0493(15) 0.0390(13) 0.0669(18) 0.0053(11) 0.0023(13) 0.0013(12)
C18 0.0550(18) 0.0513(17) 0.113(3) -0.0033(14) -0.0038(18) -0.0035(17)

loop_
_atom_type_symbol
_atom_type_description
_atom_type_scat_dispersion_real
_atom_type_scat_dispersion_imag
_atom_type_scat_source
C C 0.0033 0.0016 'International Tables Vol C Tables 4.2.6.8 and 6.1.1.4'
H H 0.0000 0.0000 'International Tables Vol C Tables 4.2.6.8 and 6.1.1.4'
Cu Cu 0.3201 1.2651 'International Tables Vol C Tables 4.2.6.8 and 6.1.1.4'
N N 0.0061 0.0033 'International Tables Vol C Tables 4.2.6.8 and 6.1.1.4'

loop_
_geom_angle_atom_site_label_1
_geom_angle_atom_site_label_2
_geom_angle_atom_site_label_3
_geom_angle_site_symmetry_1
_geom_angle_site_symmetry_3
_geom_angle
_geom_angle_publ_flag
N6 Cu1 N2 . . 169.89(9) y
N6 Cu1 N3 . . 91.52(9) y
N2 Cu1 N3 . . 93.96(8) y
N6 Cu1 N1 . . 92.82(9) y
N2 Cu1 N1 . . 85.59(8) y
N3 Cu1 N1 . . 156.09(8) y
N14 Cu2 N12 . . 171.30(12) y
N14 Cu2 N11 . 4_565 93.02(10) y
N12 Cu2 N11 . 4_565 92.72(8) y
N14 Cu2 N13 . . 91.96(10) y
N12 Cu2 N13 . . 85.10(7) y
N11 Cu2 N13 4_565 . 158.19(9) y
N17 Cu3 N24 . . 175.07(9) y
N17 Cu3 N20 . 3_656 91.67(9) y
N24 Cu3 N20 . 3_656 92.09(8) y
N17 Cu3 N23 . . 92.22(8) y
N24 Cu3 N23 . . 85.03(8) y
N20 Cu3 N23 3_656 . 163.83(8) y
N17 Cu3 N20 . . 90.89(8) y
N24 Cu3 N20 . . 85.94(7) y
N20 Cu3 N20 3_656 . 89.64(7) y
N23 Cu3 N20 . . 105.99(7) y
C2 N1 C5 . . 110.9(2) ?
C2 N1 C3 . . 111.3(2) ?
C5 N1 C3 . . 110.1(2) ?
C2 N1 Cu1 . . 104.86(14) ?
C5 N1 Cu1 . . 110.64(17) ?
C3 N1 Cu1 . . 108.84(15) ?
C1 N2 Cu1 . . 107.99(14) ?
C1 N2 H2C . . 109.3 ?
Cu1 N2 H2C . . 110.3 ?
C1 N2 H2D . . 107.4 ?
Cu1 N2 H2D . . 108.4 ?
H2C N2 H2D . . 113.3 ?
N4 N3 Cu1 . . 126.31(17) ?
N5 N4 N3 . . 176.9(3) ?
N7 N6 Cu1 . . 121.99(17) ?
N8 N7 N6 . . 177.8(3) ?
N9 N10 N11 . . 178.3(2) ?
N10 N11 Cu2 . 4_566 119.92(16) ?
C8 N12 Cu2 . . 108.69(14) ?
C8 N12 H12D . . 108.3 ?
Cu2 N12 H12D . . 112.5 ?
C8 N12 H12E . . 106.4 ?
Cu2 N12 H12E . . 113.0 ?
H12D N12 H12E . . 107.7 ?
C9 N13 C7 . . 111.3(2) ?
C9 N13 C11 . . 110.2(2) ?
C7 N13 C11 . . 110.90(19) ?
C9 N13 Cu2 . . 110.11(16) ?
C7 N13 Cu2 . . 105.66(14) ?
C11 N13 Cu2 . . 108.55(14) ?
N15 N14 Cu2 . . 120.6(2) ?
N16 N15 N14 . . 177.8(3) ?
N18 N17 Cu3 . . 125.29(19) ?
N19 N18 N17 . . 177.3(3) ?
N21 N20 Cu3 . 3_656 117.87(17) ?
N21 N20 Cu3 . . 118.31(16) ?
Cu3 N20 Cu3 3_656 . 90.36(7) ?
N22 N21 N20 . . 177.5(3) ?
C15 N23 C14 . . 110.84(19) ?
C15 N23 C17 . . 111.2(2) ?
C14 N23 C17 . . 110.46(19) ?
C15 N23 Cu3 . . 109.68(16) ?
C14 N23 Cu3 . . 106.38(14) ?
C17 N23 Cu3 . . 108.16(14) ?
C13 N24 Cu3 . . 107.38(14) ?
C13 N24 H24A . . 111.2 ?
Cu3 N24 H24A . . 111.0 ?
C13 N24 H24B . . 108.2 ?
Cu3 N24 H24B . . 112.1 ?
H24A N24 H24B . . 107.0 ?
N2 C1 C2 . . 107.0(2) ?
N2 C1 H1A . . 110.3 ?
C2 C1 H1A . . 110.3 ?
N2 C1 H1B . . 110.3 ?
C2 C1 H1B . . 110.3 ?
H1A C1 H1B . . 108.6 ?
N1 C2 C1 . . 109.48(19) ?
N1 C2 H2A . . 109.8 ?
C1 C2 H2A . . 109.8 ?
N1 C2 H2B . . 109.8 ?
C1 C2 H2B . . 109.8 ?
H2A C2 H2B . . 108.2 ?
N1 C3 C4 . . 117.1(2) ?
N1 C3 H3A . . 108.0 ?
C4 C3 H3A . . 108.0 ?
N1 C3 H3B . . 108.0 ?
C4 C3 H3B . . 108.0 ?
H3A C3 H3B . . 107.3 ?
C3 C4 H4A . . 109.5 ?
C3 C4 H4B . . 109.5 ?
H4A C4 H4B . . 109.5 ?
C3 C4 H4C . . 109.5 ?
H4A C4 H4C . . 109.5 ?
H4B C4 H4C . . 109.5 ?
C6 C5 N1 . . 114.6(3) ?
C6 C5 H5A . . 108.6 ?
N1 C5 H5A . . 108.6 ?
C6 C5 H5B . . 108.6 ?
N1 C5 H5B . . 108.6 ?
H5A C5 H5B . . 107.6 ?
C5 C6 H6A . . 109.5 ?
C5 C6 H6B . . 109.5 ?
H6A C6 H6B . . 109.5 ?
C5 C6 H6C . . 109.5 ?
H6A C6 H6C . . 109.5 ?
H6B C6 H6C . . 109.5 ?
N13 C7 C8 . . 109.56(18) ?
N13 C7 H7A . . 109.8 ?
C8 C7 H7A . . 109.8 ?
N13 C7 H7B . . 109.8 ?
C8 C7 H7B . . 109.8 ?
H7A C7 H7B . . 108.2 ?
N12 C8 C7 . . 106.67(18) ?
N12 C8 H8A . . 110.4 ?
C7 C8 H8A . . 110.4 ?
N12 C8 H8B . . 110.4 ?
C7 C8 H8B . . 110.4 ?
H8A C8 H8B . . 108.6 ?
N13 C9 C10 . . 113.1(2) ?
N13 C9 H9A . . 109.0 ?
C10 C9 H9A . . 109.0 ?
N13 C9 H9B . . 109.0 ?
C10 C9 H9B . . 109.0 ?
H9A C9 H9B . . 107.8 ?
C9 C10 H10A . . 109.5 ?
C9 C10 H10B . . 109.5 ?
H10A C10 H10B . . 109.5 ?
C9 C10 H10C . . 109.5 ?
H10A C10 H10C . . 109.5 ?
H10B C10 H10C . . 109.5 ?
N13 C11 C12 . . 116.8(2) ?
N13 C11 H11A . . 108.1 ?
C12 C11 H11A . . 108.1 ?
N13 C11 H11B . . 108.1 ?
C12 C11 H11B . . 108.1 ?
H11A C11 H11B . . 107.3 ?
C11 C12 H12A . . 109.5 ?
C11 C12 H12B . . 109.5 ?
H12A C12 H12B . . 109.5 ?
C11 C12 H12C . . 109.5 ?
H12A C12 H12C . . 109.5 ?
H12B C12 H12C . . 109.5 ?
N24 C13 C14 . . 106.84(19) ?
N24 C13 H13A . . 110.4 ?
C14 C13 H13A . . 110.4 ?
N24 C13 H13B . . 110.4 ?
C14 C13 H13B . . 110.4 ?
H13A C13 H13B . . 108.6 ?
N23 C14 C13 . . 109.77(18) ?
N23 C14 H14A . . 109.7 ?
C13 C14 H14A . . 109.7 ?
N23 C14 H14B . . 109.7 ?
C13 C14 H14B . . 109.7 ?
H14A C14 H14B . . 108.2 ?
N23 C15 C16 . . 113.7(2) ?
N23 C15 H15A . . 108.8 ?
C16 C15 H15A . . 108.8 ?
N23 C15 H15B . . 108.8 ?
C16 C15 H15B . . 108.8 ?
H15A C15 H15B . . 107.7 ?
C15 C16 H16A . . 109.5 ?
C15 C16 H16B . . 109.5 ?
H16A C16 H16B . . 109.5 ?
C15 C16 H16C . . 109.5 ?
H16A C16 H16C . . 109.5 ?
H16B C16 H16C . . 109.5 ?
N23 C17 C18 . . 115.9(2) ?
N23 C17 H17A . . 108.3 ?
C18 C17 H17A . . 108.3 ?
N23 C17 H17B . . 108.3 ?
C18 C17 H17B . . 108.3 ?
H17A C17 H17B . . 107.4 ?
C17 C18 H18A . . 109.5 ?
C17 C18 H18B . . 109.5 ?
H18A C18 H18B . . 109.5 ?
C17 C18 H18C . . 109.5 ?
H18A C18 H18C . . 109.5 ?
H18B C18 H18C . . 109.5 ?

loop_
_geom_bond_atom_site_label_1
_geom_bond_atom_site_label_2
_geom_bond_site_symmetry_2
_geom_bond_distance
_geom_bond_publ_flag
Cu1 N6 . 1.9663(19) y
Cu1 N2 . 1.9792(18) y
Cu1 N3 . 1.983(2) y
Cu1 N1 . 2.0827(19) y
Cu1 N9 . 2.562(2) y
Cu2 N5 . 2.654(2) y
Cu2 N14 . 1.936(2) y
Cu2 N12 . 1.9673(18) y
Cu2 N11 4_565 2.006(2) y
Cu2 N13 . 2.0779(19) y
Cu3 N17 . 1.975(2) y
Cu3 N24 . 1.9950(18) y
Cu3 N20 3_656 2.0269(19) y
Cu3 N23 . 2.0773(19) y
Cu3 N20 . 2.4458(19) y
N1 C2 . 1.486(3) ?
N1 C5 . 1.494(3) ?
N1 C3 . 1.497(3) ?
N2 C1 . 1.472(3) ?
N2 H2C . 0.9000 ?
N2 H2D . 0.9000 ?
N3 N4 . 1.181(3) ?
N4 N5 . 1.155(3) ?
N6 N7 . 1.188(3) ?
N7 N8 . 1.146(3) ?
N9 N10 . 1.153(3) ?
N10 N11 . 1.192(3) ?
N11 Cu2 4_566 2.006(2) ?
N12 C8 . 1.472(3) ?
N12 H12D . 0.9000 ?
N12 H12E . 0.9000 ?
N13 C9 . 1.479(3) ?
N13 C7 . 1.482(3) ?
N13 C11 . 1.500(3) ?
N14 N15 . 1.167(3) ?
N15 N16 . 1.127(3) ?
N17 N18 . 1.170(3) ?
N18 N19 . 1.154(3) ?
N20 N21 . 1.166(3) ?
N20 Cu3 3_656 2.0269(19) ?
N21 N22 . 1.164(3) ?
N23 C15 . 1.483(3) ?
N23 C14 . 1.485(3) ?
N23 C17 . 1.502(3) ?
N24 C13 . 1.473(3) ?
N24 H24A . 0.9000 ?
N24 H24B . 0.9000 ?
C1 C2 . 1.503(4) ?
C1 H1A . 0.9700 ?
C1 H1B . 0.9700 ?
C2 H2A . 0.9700 ?
C2 H2B . 0.9700 ?
C3 C4 . 1.507(4) ?
C3 H3A . 0.9700 ?
C3 H3B . 0.9700 ?
C4 H4A . 0.9600 ?
C4 H4B . 0.9600 ?
C4 H4C . 0.9600 ?
C5 C6 . 1.485(5) ?
C5 H5A . 0.9700 ?
C5 H5B . 0.9700 ?
C6 H6A . 0.9600 ?
C6 H6B . 0.9600 ?
C6 H6C . 0.9600 ?
C7 C8 . 1.500(3) ?
C7 H7A . 0.9700 ?
C7 H7B . 0.9700 ?
C8 H8A . 0.9700 ?
C8 H8B . 0.9700 ?
C9 C10 . 1.503(4) ?
C9 H9A . 0.9700 ?
C9 H9B . 0.9700 ?
C10 H10A . 0.9600 ?
C10 H10B . 0.9600 ?
C10 H10C . 0.9600 ?
C11 C12 . 1.516(4) ?
C11 H11A . 0.9700 ?
C11 H11B . 0.9700 ?
C12 H12A . 0.9600 ?
C12 H12B . 0.9600 ?
C12 H12C . 0.9600 ?
C13 C14 . 1.511(3) ?
C13 H13A . 0.9700 ?
C13 H13B . 0.9700 ?
C14 H14A . 0.9700 ?
C14 H14B . 0.9700 ?
C15 C16 . 1.507(4) ?
C15 H15A . 0.9700 ?
C15 H15B . 0.9700 ?
C16 H16A . 0.9600 ?
C16 H16B . 0.9600 ?
C16 H16C . 0.9600 ?
C17 C18 . 1.516(4) ?
C17 H17A . 0.9700 ?
C17 H17B . 0.9700 ?
C18 H18A . 0.9600 ?
C18 H18B . 0.9600 ?
C18 H18C . 0.9600 ?

loop_
_geom_hbond_atom_site_label_D
_geom_hbond_atom_site_label_H
_geom_hbond_atom_site_label_A
_geom_hbond_site_symmetry_A
_geom_hbond_distance_DH
_geom_hbond_distance_HA
_geom_hbond_distance_DA
_geom_hbond_angle_DHA
N2 H2C N11 4_565 0.89 2.41 3.095(3) 134
N2 H2D N6 4_565 0.89 2.35 3.186(3) 156
N12 H12D N8 1_554 0.89 2.28 3.087(3) 151
N12 H12E N3 4_565 0.89 2.51 3.067(3) 121
N24 H24A N17 3_656 0.89 2.37 3.189(3) 153
N24 H24A N18 3_656 0.89 2.67 3.531(3) 163
N24 H24B N19 2_655 0.90 2.18 3.031(3) 157
